data_7120085
loop_
_publ_author_name
'Wenz, Jan'
'Wadepohl, Hubert'
'Gade, Lutz H.'

_publ_section_title
;
 Regioselective hydrosilylation of epoxides catalysed by nickel(ii)
 hydrido complexes.
;
_journal_issue 31
_journal_name_full 'Chemical communications (Cambridge, England)'
_journal_page_first 4308
_journal_page_last 4311
_journal_paper_doi 10.1039/c7cc01655g
_journal_volume 53
_journal_year 2017
_chemical_absolute_configuration ad
_chemical_formula_moiety 'C28 H30 F N3 Ni O2'
_chemical_formula_sum 'C28 H30 F N3 Ni O2'
_chemical_formula_weight 518.26
_space_group_crystal_system tetragonal
_space_group_IT_number 76
_space_group_name_Hall 'P 4w'
_space_group_name_H-M_alt 'P 41'
_symmetry_cell_setting tetragonal
_symmetry_Int_Tables_number 76
_symmetry_space_group_name_Hall 'P 4w'
_symmetry_space_group_name_H-M 'P 41'
_atom_sites_solution_hydrogens geom
_atom_sites_solution_primary dual
_atom_sites_solution_secondary difmap
_audit_block_code ga_jw32
_audit_creation_date 2016-07-21
_audit_creation_method
;
Olex2 1.2
(compiled 2016.02.16 svn.r3265 for OlexSys, GUI svn.r5155)
;
_audit_update_record
;
2017-02-13 deposited with the CCDC.
2017-03-28 downloaded from the CCDC.
;
_cell_angle_alpha 90
_cell_angle_beta 90
_cell_angle_gamma 90
_cell_formula_units_Z 12
_cell_length_a 11.68973(13)
_cell_length_b 11.68973(13)
_cell_length_c 54.0604(8)
_cell_measurement_reflns_used 18050
_cell_measurement_temperature 120(1)
_cell_measurement_theta_max 22.8920
_cell_measurement_theta_min 3.3370
_cell_volume 7387.34(16)
_computing_cell_refinement 'CrysAlisPro 1.171.38.43 (Rigaku OD, 2015)'
_computing_data_collection 'CrysAlisPro 1.171.38.43 (Rigaku OD, 2015)'
_computing_data_reduction 'CrysAlisPro 1.171.38.43 (Rigaku OD, 2015)'
_computing_molecular_graphics 'Olex2 (Dolomanov et al., 2009)'
_computing_publication_material 'encif (Wadepohl, 2009-15); encifer 1.5 (CCDC, 2014)'
_computing_structure_refinement 'ShelXL (Sheldrick, 2015)'
_computing_structure_solution 'SIR2014 (Giacovazzo et al., 2014)'
_diffrn_ambient_environment perfluoro
_diffrn_ambient_temperature 120(1)
_diffrn_detector 'CCD plate'
_diffrn_detector_area_resol_mean 7.9621
_diffrn_detector_type Eos
_diffrn_measured_fraction_theta_full 0.998
_diffrn_measured_fraction_theta_max 0.997
_diffrn_measurement_details
;
List of Runs (angles in degrees, time in seconds):

  # Type    Start    End  Width  t~exp~   \w     \q     \k     \f   Frames
#--------------------------------------------------------------------------
  1  \w    -20.00  71.00   0.50   42.50    --   27.85 -99.00-150.00  182
  2  \w     -4.00  99.00   0.50   42.50    --   27.85  77.00-150.00  206
  3  \w    -41.00  49.00   0.50   42.50    --   27.85 -57.00 -90.00  180
  4  \w    -41.00  49.00   0.50   42.50    --   27.85 -57.00  90.00  180
  5  \w      6.00  97.00   0.50   42.50    --   27.85  57.00  60.00  182
  6  \w      6.00  97.00   0.50   42.50    --   27.85  57.00 150.00  182
  7  \w     -2.00  83.00   0.50   42.50    --   27.85-120.00  50.00  170
  8  \w     -4.00  99.00   0.50   42.50    --   27.85  77.00 -60.00  206
  9  \w    -41.00  49.00   0.50   42.50    --   27.85 -57.00   0.00  180
 10  \w      0.00  79.00   0.50   42.50    --   27.85  38.00  60.00  158
;
_diffrn_measurement_device 'four-circle diffractometer'
_diffrn_measurement_device_type 'Agilent SuperNova, Dual, Cu at zero, Eos'
_diffrn_measurement_method '\w scans'
_diffrn_measurement_specimen_support 'polyimid foil'
_diffrn_orient_matrix_type 'CrysAlisPro convention (1999,Acta A55,543-557)'
_diffrn_orient_matrix_UB_11 -0.0605838000
_diffrn_orient_matrix_UB_12 -0.0021919000
_diffrn_orient_matrix_UB_13 -0.0005766000
_diffrn_orient_matrix_UB_21 -0.0028978000
_diffrn_orient_matrix_UB_22 0.0071217000
_diffrn_orient_matrix_UB_23 0.0130156000
_diffrn_orient_matrix_UB_31 -0.0018543000
_diffrn_orient_matrix_UB_32 0.0602095000
_diffrn_orient_matrix_UB_33 -0.0015618000
_diffrn_radiation_monochromator mirror
_diffrn_radiation_probe x-ray
_diffrn_radiation_type 'Mo K\a'
_diffrn_radiation_wavelength 0.71073
_diffrn_reflns_av_R_equivalents 0.1099
_diffrn_reflns_av_unetI/netI 0.0597
_diffrn_reflns_Laue_measured_fraction_full 0.998
_diffrn_reflns_Laue_measured_fraction_max 0.997
_diffrn_reflns_limit_h_max 14
_diffrn_reflns_limit_h_min -14
_diffrn_reflns_limit_k_max 14
_diffrn_reflns_limit_k_min -14
_diffrn_reflns_limit_l_max 65
_diffrn_reflns_limit_l_min -65
_diffrn_reflns_number 110399
_diffrn_reflns_point_group_measured_fraction_full 0.998
_diffrn_reflns_point_group_measured_fraction_max 0.996
_diffrn_reflns_theta_full 25.242
_diffrn_reflns_theta_max 25.374
_diffrn_reflns_theta_min 2.889
_diffrn_source 'microfocus X-Ray tube'
_diffrn_source_type 'Agilent SuperNova (Mo) X-ray Source'
_exptl_absorpt_coefficient_mu 0.826
_exptl_absorpt_correction_T_max 0.979
_exptl_absorpt_correction_T_min 0.899
_exptl_absorpt_correction_type gaussian
_exptl_absorpt_process_details
;
CrysAlisPro 1.171.38.43 (Rigaku Oxford Diffraction, 2015)
Numerical absorption correction based on gaussian integration over
            a multifaceted crystal model
Empirical absorption correction using spherical harmonics,
 implemented in SCALE3 ABSPACK scaling algorithm.
;
_exptl_crystal_colour orange
_exptl_crystal_colour_primary orange
_exptl_crystal_density_diffrn 1.398
_exptl_crystal_description needle
_exptl_crystal_F_000 3264
_exptl_crystal_size_max 0.160
_exptl_crystal_size_mid 0.040
_exptl_crystal_size_min 0.027
_refine_diff_density_max 0.275
_refine_diff_density_min -0.262
_refine_diff_density_rms 0.053
_refine_ls_abs_structure_details
;
 Flack x determined using 4987 quotients [(I+)-(I-)]/[(I+)+(I-)]
 (Parsons, Flack and Wagner, Acta Cryst. B69 (2013) 249-259).
;
_refine_ls_abs_structure_Flack 0.005(6)
_refine_ls_extinction_method none
_refine_ls_goodness_of_fit_ref 1.035
_refine_ls_hydrogen_treatment constr
_refine_ls_matrix_type full
_refine_ls_number_parameters 958
_refine_ls_number_reflns 13494
_refine_ls_number_restraints 1
_refine_ls_restrained_S_all 1.035
_refine_ls_R_factor_all 0.0522
_refine_ls_R_factor_gt 0.0417
_refine_ls_shift/su_max 0.001
_refine_ls_shift/su_mean 0.000
_refine_ls_structure_factor_coef Fsqd
_refine_ls_weighting_details 'w=1/[\s^2^(Fo^2^)+(0.0134P)^2^+3.6558P] where P=(Fo^2^+2Fc^2^)/3'
_refine_ls_weighting_scheme calc
_refine_ls_wR_factor_gt 0.0666
_refine_ls_wR_factor_ref 0.0698
_reflns_Friedel_coverage 0.976
_reflns_Friedel_fraction_full 0.998
_reflns_Friedel_fraction_max 0.995
_reflns_number_gt 11850
_reflns_number_total 13494
_reflns_threshold_expression 'I > 2\s(I)'
_cod_data_source_file c7cc01655g2.cif
_cod_data_source_block ga_jw32
_cod_original_cell_volume 7387.3(2)
_cod_database_code 7120085
_audit_block_refno 2745
_audit_block_usercomment 'jw547, needle, orange'
_chemical_oxdiff_formula 'C28 H30 F Ni O2'
_chemical_oxdiff_usercomment 'jw547, needle, orange'
_shelx_space_group_comment
;
The symmetry employed for this shelxl refinement is uniquely defined
by the following loop, which should always be used as a source of
symmetry information in preference to the above space-group names.
They are only intended as comments.
;
_shelx_estimated_absorpt_t_max 0.922
_shelx_estimated_absorpt_t_min 0.922
_reflns_odcompleteness_completeness 60.01
_reflns_odcompleteness_iscentric 1
_reflns_odcompleteness_theta 30.44
_shelxl_version_number 2014/7
_olex2_refinement_description
;
1. Fixed Uiso
 At 1.2 times of:
  All C(H) groups, All C(H,H) groups
 At 1.5 times of:
  All C(H,H,H) groups
2.a Ternary CH refined with riding coordinates:
 C81(H81), C92(H92), C41(H41), C52(H52), C1(H1), C12(H12)
2.b Secondary CH2 refined with riding coordinates:
 C82(H82A,H82B), C91(H91A,H91B), C42(H42A,H42B), C51(H51A,H51B), C2(H2A,H2B),
 C11(H11A,H11B)
2.c Aromatic/amide H refined with riding coordinates:
 C86(H86), C87(H87), C94(H94), C95(H95), C96(H96), C97(H97), C98(H98),
 C100(H100), C101(H101), C102(H102), C103(H103), C104(H104), C46(H46), C47(H47),
  C54(H54), C55(H55), C56(H56), C57(H57), C58(H58), C60(H60), C61(H61),
 C62(H62), C63(H63), C64(H64), C6(H6), C7(H7), C14(H14), C15(H15), C16(H16),
 C17(H17), C18(H18), C20(H20), C21(H21), C22(H22), C23(H23), C24(H24)
2.d Idealised Me refined as rotating group:
 C105(H10A,H10B,H10C), C106(H10D,H10E,H10F), C107(H10G,H10H,H10I), C108(H10J,
 H10K,H10L), C65(H65A,H65B,H65C), C66(H66A,H66B,H66C), C67(H67A,H67B,H67C),
 C68(H68A,H68B,H68C), C25(H25A,H25B,H25C), C26(H26A,H26B,H26C), C27(H27A,H27B,
 H27C), C28(H28A,H28B,H28C)
;
_olex2_submission_special_instructions 'No special instructions were received'
_oxdiff_exptl_absorpt_empirical_details
;
Empirical correction (ABSPACK) includes:
- Absorption correction using spherical harmonics
- Frame scaling
- B-factor correction
;
_oxdiff_exptl_absorpt_empirical_full_max 1.272
_oxdiff_exptl_absorpt_empirical_full_min 0.843
_cell_oxdiff_length_a 11.6890(2)
_cell_oxdiff_length_b 11.69131(18)
_cell_oxdiff_length_c 54.0563(6)
_cell_oxdiff_angle_alpha 89.9945(11)
_cell_oxdiff_angle_beta 90.0088(12)
_cell_oxdiff_angle_gamma 90.0075(15)
_cell_oxdiff_volume 7387.3(2)
_cell_oxdiff_measurement_reflns_used 18050

loop_
_symmetry_equiv_pos_as_xyz
'x, y, z'
'-x, -y, z+1/2'
'-y, x, z+1/4'
'y, -x, z+3/4'

loop_
_atom_site_label
_atom_site_type_symbol
_atom_site_fract_x
_atom_site_fract_y
_atom_site_fract_z
_atom_site_U_iso_or_equiv
_atom_site_adp_type
_atom_site_occupancy
_atom_site_site_symmetry_order
_atom_site_calc_flag
_atom_site_refinement_flags_posn
Ni81 Ni 0.42161(5) 0.17953(6) 0.41779(2) 0.01773(15) Uani 1 1 d .
F81 F 0.5047(3) 0.3102(3) 0.41302(5) 0.0278(8) Uani 1 1 d .
O81 O 0.3926(3) 0.1922(3) 0.49219(7) 0.0264(9) Uani 1 1 d .
O82 O 0.4376(3) 0.0501(3) 0.34846(6) 0.0271(9) Uani 1 1 d .
N81 N 0.4382(4) 0.1994(4) 0.45224(8) 0.0189(10) Uani 1 1 d .
N82 N 0.3283(4) 0.0531(4) 0.42317(7) 0.0191(10) Uani 1 1 d .
N83 N 0.4219(4) 0.1517(4) 0.38332(8) 0.0199(10) Uani 1 1 d .
C81 C 0.5387(4) 0.2523(5) 0.46459(9) 0.0203(12) Uani 1 1 d .
H81 H 0.5444 0.3341 0.4593 0.024 Uiso 1 1 calc R
C82 C 0.5047(4) 0.2485(5) 0.49212(10) 0.0231(13) Uani 1 1 d .
H82A H 0.5610 0.2040 0.5018 0.028 Uiso 1 1 calc R
H82B H 0.4994 0.3267 0.4991 0.028 Uiso 1 1 calc R
C83 C 0.3649(5) 0.1731(5) 0.46863(10) 0.0207(12) Uani 1 1 d .
C84 C 0.2468(5) 0.1280(5) 0.46314(10) 0.0245(13) Uani 1 1 d .
C85 C 0.2566(4) 0.0392(4) 0.44330(10) 0.0210(12) Uani 1 1 d .
C86 C 0.1927(5) -0.0597(5) 0.44028(11) 0.0264(13) Uani 1 1 d .
H86 H 0.1374 -0.0895 0.4514 0.032 Uiso 1 1 calc R
C87 C 0.2257(5) -0.1074(4) 0.41751(11) 0.0271(13) Uani 1 1 d .
H87 H 0.1958 -0.1752 0.4103 0.033 Uiso 1 1 calc R
C88 C 0.3092(5) -0.0379(4) 0.40759(10) 0.0225(12) Uani 1 1 d .
C89 C 0.3782(5) -0.0570(5) 0.38450(10) 0.0246(13) Uani 1 1 d .
C90 C 0.4121(4) 0.0541(5) 0.37271(9) 0.0183(12) Uani 1 1 d .
C91 C 0.4838(5) 0.1630(5) 0.34220(10) 0.0260(13) Uani 1 1 d .
H91A H 0.4470 0.1934 0.3271 0.031 Uiso 1 1 calc R
H91B H 0.5674 0.1588 0.3395 0.031 Uiso 1 1 calc R
C92 C 0.4561(4) 0.2385(5) 0.36462(9) 0.0213(13) Uani 1 1 d .
H92 H 0.5262 0.2803 0.3702 0.026 Uiso 1 1 calc R
C93 C 0.3604(4) 0.3218(4) 0.35950(9) 0.0170(12) Uani 1 1 d .
C94 C 0.3825(4) 0.4384(4) 0.35812(9) 0.0198(12) Uani 1 1 d .
H94 H 0.4568 0.4665 0.3619 0.024 Uiso 1 1 calc R
C95 C 0.2973(5) 0.5136(5) 0.35136(10) 0.0246(13) Uani 1 1 d .
H95 H 0.3131 0.5932 0.3505 0.030 Uiso 1 1 calc R
C96 C 0.1895(5) 0.4743(5) 0.34579(10) 0.0245(13) Uani 1 1 d .
H96 H 0.1316 0.5264 0.3408 0.029 Uiso 1 1 calc R
C97 C 0.1657(5) 0.3592(4) 0.34751(11) 0.0271(13) Uani 1 1 d .
H97 H 0.0909 0.3319 0.3440 0.033 Uiso 1 1 calc R
C98 C 0.2507(5) 0.2835(5) 0.35436(10) 0.0263(13) Uani 1 1 d .
H98 H 0.2338 0.2042 0.3556 0.032 Uiso 1 1 calc R
C99 C 0.6511(4) 0.1937(4) 0.45921(9) 0.0179(12) Uani 1 1 d .
C100 C 0.6610(5) 0.0920(4) 0.44618(9) 0.0212(12) Uani 1 1 d .
H100 H 0.5948 0.0566 0.4395 0.025 Uiso 1 1 calc R
C101 C 0.7676(5) 0.0419(5) 0.44295(10) 0.0252(13) Uani 1 1 d .
H101 H 0.7740 -0.0263 0.4335 0.030 Uiso 1 1 calc R
C102 C 0.8641(5) 0.0893(5) 0.45321(10) 0.0280(14) Uani 1 1 d .
H102 H 0.9363 0.0529 0.4513 0.034 Uiso 1 1 calc R
C103 C 0.8554(5) 0.1904(5) 0.46631(10) 0.0288(14) Uani 1 1 d .
H103 H 0.9216 0.2237 0.4735 0.035 Uiso 1 1 calc R
C104 C 0.7497(5) 0.2433(5) 0.46894(10) 0.0250(13) Uani 1 1 d .
H104 H 0.7446 0.3141 0.4775 0.030 Uiso 1 1 calc R
C105 C 0.1914(5) 0.0800(6) 0.48641(11) 0.0402(17) Uani 1 1 d .
H10A H 0.2347 0.0131 0.4921 0.060 Uiso 1 1 calc GR
H10B H 0.1125 0.0573 0.4828 0.060 Uiso 1 1 calc GR
H10C H 0.1915 0.1386 0.4994 0.060 Uiso 1 1 calc GR
C106 C 0.1774(5) 0.2325(5) 0.45361(11) 0.0314(15) Uani 1 1 d .
H10D H 0.1778 0.2928 0.4662 0.047 Uiso 1 1 calc GR
H10E H 0.0984 0.2090 0.4503 0.047 Uiso 1 1 calc GR
H10F H 0.2123 0.2614 0.4384 0.047 Uiso 1 1 calc GR
C107 C 0.4927(5) -0.1196(5) 0.39029(11) 0.0352(16) Uani 1 1 d .
H10G H 0.5368 -0.1286 0.3750 0.053 Uiso 1 1 calc GR
H10H H 0.4763 -0.1951 0.3973 0.053 Uiso 1 1 calc GR
H10I H 0.5370 -0.0745 0.4022 0.053 Uiso 1 1 calc GR
C108 C 0.3089(6) -0.1300(5) 0.36605(11) 0.0368(16) Uani 1 1 d .
H10J H 0.2357 -0.0924 0.3626 0.055 Uiso 1 1 calc GR
H10K H 0.2948 -0.2058 0.3732 0.055 Uiso 1 1 calc GR
H10L H 0.3522 -0.1383 0.3506 0.055 Uiso 1 1 calc GR
Ni41 Ni 0.23844(5) 0.55425(5) 0.49560(2) 0.01594(15) Uani 1 1 d .
F41 F 0.3646(2) 0.4640(2) 0.49453(6) 0.0272(7) Uani 1 1 d .
O41 O 0.2484(3) 0.6202(3) 0.56902(6) 0.0255(9) Uani 1 1 d .
O42 O 0.1668(3) 0.5579(3) 0.42208(7) 0.0290(10) Uani 1 1 d .
N41 N 0.2476(3) 0.5513(3) 0.53058(8) 0.0143(10) Uani 1 1 d .
N42 N 0.1133(3) 0.6533(3) 0.49667(8) 0.0186(10) Uani 1 1 d .
N43 N 0.2354(4) 0.5529(4) 0.46061(8) 0.0191(11) Uani 1 1 d .
C41 C 0.3133(4) 0.4636(4) 0.54484(9) 0.0183(12) Uani 1 1 d .
H41 H 0.3911 0.4541 0.5374 0.022 Uiso 1 1 calc R
C42 C 0.3238(4) 0.5208(4) 0.57043(9) 0.0199(12) Uani 1 1 d .
H42A H 0.2988 0.4679 0.5837 0.024 Uiso 1 1 calc R
H42B H 0.4037 0.5444 0.5737 0.024 Uiso 1 1 calc R
C43 C 0.2167(4) 0.6297(4) 0.54557(10) 0.0184(12) Uani 1 1 d .
C44 C 0.1550(5) 0.7389(4) 0.53914(10) 0.0252(13) Uani 1 1 d .
C45 C 0.0859(4) 0.7267(4) 0.51586(10) 0.0197(12) Uani 1 1 d .
C46 C -0.0051(5) 0.7935(5) 0.50904(11) 0.0288(14) Uani 1 1 d .
H46 H -0.0402 0.8513 0.5188 0.035 Uiso 1 1 calc R
C47 C -0.0370(5) 0.7608(5) 0.48494(11) 0.0302(14) Uani 1 1 d .
H47 H -0.0975 0.7920 0.4753 0.036 Uiso 1 1 calc R
C48 C 0.0371(4) 0.6746(5) 0.47800(10) 0.0210(12) Uani 1 1 d .
C49 C 0.0316(5) 0.6047(5) 0.45465(10) 0.0231(13) Uani 1 1 d .
C50 C 0.1508(5) 0.5715(5) 0.44641(10) 0.0221(13) Uani 1 1 d .
C51 C 0.2830(5) 0.5158(5) 0.41891(10) 0.0309(14) Uani 1 1 d .
H51A H 0.3262 0.5645 0.4072 0.037 Uiso 1 1 calc R
H51B H 0.2828 0.4362 0.4127 0.037 Uiso 1 1 calc R
C52 C 0.3358(4) 0.5218(5) 0.44513(9) 0.0213(12) Uani 1 1 d .
H52 H 0.3646 0.4445 0.4501 0.026 Uiso 1 1 calc R
C53 C 0.4313(4) 0.6084(4) 0.44712(9) 0.0183(12) Uani 1 1 d .
C54 C 0.5404(5) 0.5764(5) 0.44055(11) 0.0305(14) Uani 1 1 d .
H54 H 0.5542 0.5006 0.4350 0.037 Uiso 1 1 calc R
C55 C 0.6298(5) 0.6530(6) 0.44195(11) 0.0368(16) Uani 1 1 d .
H55 H 0.7051 0.6290 0.4378 0.044 Uiso 1 1 calc R
C56 C 0.6103(5) 0.7643(5) 0.44931(11) 0.0332(15) Uani 1 1 d .
H56 H 0.6720 0.8170 0.4503 0.040 Uiso 1 1 calc R
C57 C 0.5008(5) 0.7987(5) 0.45524(10) 0.0290(14) Uani 1 1 d .
H57 H 0.4867 0.8757 0.4600 0.035 Uiso 1 1 calc R
C58 C 0.4113(5) 0.7210(4) 0.45428(9) 0.0211(12) Uani 1 1 d .
H58 H 0.3361 0.7446 0.4585 0.025 Uiso 1 1 calc R
C59 C 0.2546(4) 0.3488(4) 0.54624(9) 0.0153(11) Uani 1 1 d .
C60 C 0.1371(4) 0.3389(4) 0.54982(10) 0.0230(13) Uani 1 1 d .
H60 H 0.0901 0.4051 0.5490 0.028 Uiso 1 1 calc R
C61 C 0.0879(5) 0.2331(5) 0.55459(10) 0.0261(13) Uani 1 1 d .
H61 H 0.0077 0.2276 0.5571 0.031 Uiso 1 1 calc R
C62 C 0.1542(5) 0.1363(5) 0.55572(10) 0.0236(13) Uani 1 1 d .
H62 H 0.1202 0.0640 0.5589 0.028 Uiso 1 1 calc R
C63 C 0.2714(5) 0.1450(4) 0.55217(10) 0.0250(13) Uani 1 1 d .
H63 H 0.3181 0.0786 0.5530 0.030 Uiso 1 1 calc R
C64 C 0.3202(4) 0.2503(4) 0.54749(9) 0.0204(12) Uani 1 1 d .
H64 H 0.4005 0.2554 0.5451 0.024 Uiso 1 1 calc R
C65 C 0.0777(6) 0.7722(6) 0.56074(11) 0.0449(18) Uani 1 1 d .
H65A H 0.1236 0.7788 0.5758 0.067 Uiso 1 1 calc GR
H65B H 0.0189 0.7134 0.5630 0.067 Uiso 1 1 calc GR
H65C H 0.0410 0.8457 0.5572 0.067 Uiso 1 1 calc GR
C66 C 0.2499(5) 0.8299(5) 0.53586(12) 0.0388(16) Uani 1 1 d .
H66A H 0.2972 0.8328 0.5508 0.058 Uiso 1 1 calc GR
H66B H 0.2148 0.9049 0.5331 0.058 Uiso 1 1 calc GR
H66C H 0.2978 0.8097 0.5216 0.058 Uiso 1 1 calc GR
C67 C -0.0300(5) 0.4891(5) 0.45921(11) 0.0288(14) Uani 1 1 d .
H67A H -0.0278 0.4431 0.4441 0.043 Uiso 1 1 calc GR
H67B H -0.1098 0.5034 0.4639 0.043 Uiso 1 1 calc GR
H67C H 0.0086 0.4477 0.4726 0.043 Uiso 1 1 calc GR
C68 C -0.0296(5) 0.6699(5) 0.43419(11) 0.0317(14) Uani 1 1 d .
H68A H 0.0125 0.7404 0.4305 0.048 Uiso 1 1 calc GR
H68B H -0.1073 0.6890 0.4396 0.048 Uiso 1 1 calc GR
H68C H -0.0333 0.6222 0.4193 0.048 Uiso 1 1 calc GR
Ni1 Ni 0.65412(5) 0.75558(5) 0.58141(2) 0.01430(14) Uani 1 1 d .
F1 F 0.5721(3) 0.6259(2) 0.58637(5) 0.0252(7) Uani 1 1 d .
O1 O 0.7108(3) 0.8380(3) 0.65318(6) 0.0202(8) Uani 1 1 d .
O2 O 0.6002(3) 0.7815(3) 0.50798(6) 0.0243(9) Uani 1 1 d .
N1 N 0.6559(3) 0.7783(4) 0.61574(8) 0.0156(10) Uani 1 1 d .
N2 N 0.7438(3) 0.8857(3) 0.57682(7) 0.0142(9) Uani 1 1 d .
N3 N 0.6374(4) 0.7322(3) 0.54697(8) 0.0169(10) Uani 1 1 d .
C1 C 0.5640(4) 0.7361(4) 0.63217(9) 0.0175(12) Uani 1 1 d .
H1 H 0.5553 0.6516 0.6300 0.021 Uiso 1 1 calc R
C2 C 0.6137(4) 0.7608(5) 0.65796(9) 0.0207(12) Uani 1 1 d .
H2A H 0.5560 0.7983 0.6687 0.025 Uiso 1 1 calc R
H2B H 0.6397 0.6894 0.6660 0.025 Uiso 1 1 calc R
C3 C 0.7293(4) 0.8337(4) 0.62876(9) 0.0148(11) Uani 1 1 d .
C4 C 0.8382(4) 0.8856(4) 0.61927(10) 0.0170(11) Uani 1 1 d .
C5 C 0.8242(4) 0.9284(4) 0.59319(9) 0.0157(11) Uani 1 1 d .
C6 C 0.8871(4) 1.0121(4) 0.58152(10) 0.0213(12) Uani 1 1 d .
H6 H 0.9481 1.0550 0.5885 0.026 Uiso 1 1 calc R
C7 C 0.8440(4) 1.0224(4) 0.55710(10) 0.0200(12) Uani 1 1 d .
H7 H 0.8707 1.0730 0.5446 0.024 Uiso 1 1 calc R
C8 C 0.7563(4) 0.9452(4) 0.55501(9) 0.0155(11) Uani 1 1 d .
C9 C 0.6710(4) 0.9334(4) 0.53419(9) 0.0176(12) Uani 1 1 d .
C10 C 0.6387(4) 0.8103(4) 0.53066(10) 0.0185(12) Uani 1 1 d .
C11 C 0.5551(5) 0.6655(4) 0.50997(10) 0.0282(14) Uani 1 1 d .
H11A H 0.5863 0.6160 0.4967 0.034 Uiso 1 1 calc R
H11B H 0.4706 0.6655 0.5089 0.034 Uiso 1 1 calc R
C12 C 0.5952(5) 0.6243(4) 0.53565(9) 0.0180(12) Uani 1 1 d .
H12 H 0.5284 0.5945 0.5453 0.022 Uiso 1 1 calc R
C13 C 0.6871(4) 0.5335(4) 0.53405(9) 0.0174(12) Uani 1 1 d .
C14 C 0.6606(5) 0.4200(4) 0.53966(10) 0.0213(12) Uani 1 1 d .
H14 H 0.5871 0.4013 0.5460 0.026 Uiso 1 1 calc R
C15 C 0.7407(5) 0.3346(5) 0.53603(11) 0.0324(15) Uani 1 1 d .
H15 H 0.7218 0.2574 0.5397 0.039 Uiso 1 1 calc R
C16 C 0.8483(5) 0.3615(6) 0.52704(11) 0.0346(16) Uani 1 1 d .
H16 H 0.9029 0.3028 0.5241 0.042 Uiso 1 1 calc R
C17 C 0.8758(5) 0.4748(6) 0.52236(10) 0.0357(16) Uani 1 1 d .
H17 H 0.9504 0.4938 0.5167 0.043 Uiso 1 1 calc R
C18 C 0.7963(5) 0.5600(5) 0.52579(10) 0.0271(14) Uani 1 1 d .
H18 H 0.8162 0.6373 0.5225 0.033 Uiso 1 1 calc R
C19 C 0.4512(4) 0.7941(4) 0.62690(9) 0.0169(11) Uani 1 1 d .
C20 C 0.4444(5) 0.9087(5) 0.61997(12) 0.0327(15) Uani 1 1 d .
H20 H 0.5127 0.9510 0.6173 0.039 Uiso 1 1 calc R
C21 C 0.3392(5) 0.9616(5) 0.61688(12) 0.0360(16) Uani 1 1 d .
H21 H 0.3361 1.0399 0.6122 0.043 Uiso 1 1 calc R
C22 C 0.2396(5) 0.9019(5) 0.62055(11) 0.0298(14) Uani 1 1 d .
H22 H 0.1676 0.9382 0.6184 0.036 Uiso 1 1 calc R
C23 C 0.2456(5) 0.7891(6) 0.62738(13) 0.0427(18) Uani 1 1 d .
H23 H 0.1770 0.7474 0.6301 0.051 Uiso 1 1 calc R
C24 C 0.3504(5) 0.7350(5) 0.63032(12) 0.0322(15) Uani 1 1 d .
H24 H 0.3527 0.6564 0.6347 0.039 Uiso 1 1 calc R
C25 C 0.8746(5) 0.9845(5) 0.63621(10) 0.0288(14) Uani 1 1 d .
H25A H 0.8882 0.9553 0.6529 0.043 Uiso 1 1 calc GR
H25B H 0.8138 1.0422 0.6367 0.043 Uiso 1 1 calc GR
H25C H 0.9450 1.0191 0.6298 0.043 Uiso 1 1 calc GR
C26 C 0.9280(4) 0.7891(5) 0.62072(10) 0.0266(14) Uani 1 1 d .
H26A H 0.9314 0.7596 0.6377 0.040 Uiso 1 1 calc GR
H26B H 1.0031 0.8193 0.6160 0.040 Uiso 1 1 calc GR
H26C H 0.9065 0.7273 0.6094 0.040 Uiso 1 1 calc GR
C27 C 0.5584(4) 0.9953(4) 0.54084(10) 0.0221(12) Uani 1 1 d .
H27A H 0.5736 1.0768 0.5434 0.033 Uiso 1 1 calc GR
H27B H 0.5266 0.9623 0.5560 0.033 Uiso 1 1 calc GR
H27C H 0.5034 0.9859 0.5273 0.033 Uiso 1 1 calc GR
C28 C 0.7192(5) 0.9837(4) 0.51014(9) 0.0243(13) Uani 1 1 d .
H28A H 0.6632 0.9738 0.4968 0.036 Uiso 1 1 calc GR
H28B H 0.7902 0.9440 0.5058 0.036 Uiso 1 1 calc GR
H28C H 0.7349 1.0653 0.5125 0.036 Uiso 1 1 calc GR

loop_
_atom_site_aniso_label
_atom_site_aniso_U_11
_atom_site_aniso_U_22
_atom_site_aniso_U_33
_atom_site_aniso_U_23
_atom_site_aniso_U_13
_atom_site_aniso_U_12
Ni81 0.0169(3) 0.0234(4) 0.0129(3) 0.0018(3) -0.0012(3) -0.0023(3)
F81 0.0299(18) 0.0320(18) 0.0215(18) 0.0041(14) -0.0036(14) -0.0107(15)
O81 0.029(2) 0.031(2) 0.019(2) -0.0027(18) 0.0003(18) -0.0072(18)
O82 0.039(2) 0.028(2) 0.014(2) 0.0018(17) 0.0023(17) 0.0065(18)
N81 0.018(2) 0.024(2) 0.015(3) 0.001(2) -0.004(2) -0.002(2)
N82 0.022(2) 0.022(2) 0.013(2) 0.0024(19) 0.0002(19) -0.004(2)
N83 0.019(2) 0.025(3) 0.017(3) 0.003(2) -0.003(2) 0.001(2)
C81 0.023(3) 0.020(3) 0.017(3) 0.003(2) -0.007(2) -0.004(2)
C82 0.020(3) 0.029(3) 0.021(3) -0.005(3) -0.002(2) 0.001(2)
C83 0.025(3) 0.024(3) 0.012(3) -0.001(2) 0.000(2) -0.002(3)
C84 0.020(3) 0.027(3) 0.026(3) -0.003(3) 0.004(3) -0.005(3)
C85 0.020(3) 0.023(3) 0.020(3) 0.003(2) -0.001(2) -0.002(2)
C86 0.023(3) 0.026(3) 0.031(3) 0.006(3) 0.002(3) -0.007(3)
C87 0.030(3) 0.019(3) 0.033(3) 0.000(3) -0.005(3) -0.007(2)
C88 0.026(3) 0.022(3) 0.020(3) 0.004(2) 0.001(2) 0.005(2)
C89 0.029(3) 0.024(3) 0.021(3) 0.001(2) 0.000(3) 0.004(3)
C90 0.018(3) 0.028(3) 0.009(3) 0.000(2) -0.002(2) 0.006(2)
C91 0.025(3) 0.033(3) 0.020(3) 0.006(3) 0.003(2) 0.008(3)
C92 0.017(3) 0.031(3) 0.016(3) 0.005(2) 0.000(2) -0.003(2)
C93 0.016(3) 0.023(3) 0.012(3) 0.002(2) 0.003(2) 0.002(2)
C94 0.017(3) 0.030(3) 0.012(3) 0.002(2) 0.001(2) -0.005(2)
C95 0.029(3) 0.020(3) 0.024(3) 0.001(2) 0.003(3) -0.001(3)
C96 0.018(3) 0.029(3) 0.026(3) 0.001(3) 0.001(2) 0.006(3)
C97 0.020(3) 0.025(3) 0.037(4) 0.003(3) -0.003(3) 0.000(3)
C98 0.023(3) 0.022(3) 0.034(4) 0.005(3) -0.004(3) -0.003(2)
C99 0.022(3) 0.026(3) 0.006(3) 0.007(2) -0.003(2) -0.003(2)
C100 0.029(3) 0.019(3) 0.016(3) 0.004(2) -0.002(2) -0.006(2)
C101 0.032(3) 0.021(3) 0.022(3) 0.003(2) 0.002(3) 0.001(3)
C102 0.025(3) 0.042(4) 0.016(3) 0.009(3) 0.004(2) 0.001(3)
C103 0.020(3) 0.045(4) 0.022(3) 0.002(3) 0.000(2) -0.011(3)
C104 0.029(3) 0.030(3) 0.016(3) 0.000(2) 0.002(2) -0.007(3)
C105 0.041(4) 0.054(4) 0.025(4) -0.001(3) 0.009(3) -0.016(3)
C106 0.021(3) 0.032(4) 0.041(4) -0.010(3) 0.007(3) -0.002(3)
C107 0.038(4) 0.040(4) 0.028(4) 0.006(3) 0.007(3) 0.021(3)
C108 0.057(4) 0.029(4) 0.024(3) -0.004(3) 0.001(3) 0.001(3)
Ni41 0.0168(4) 0.0182(4) 0.0128(3) 0.0004(3) 0.0003(3) 0.0011(3)
F41 0.0282(17) 0.0362(18) 0.0174(16) -0.0002(15) 0.0017(14) 0.0132(14)
O41 0.037(2) 0.026(2) 0.013(2) -0.0045(17) -0.0001(17) 0.0052(18)
O42 0.028(2) 0.047(3) 0.012(2) -0.0014(18) -0.0018(17) -0.0075(19)
N41 0.014(2) 0.014(2) 0.015(2) 0.0007(18) 0.0025(18) -0.0025(18)
N42 0.015(2) 0.019(2) 0.022(3) 0.002(2) -0.002(2) -0.0006(18)
N43 0.019(3) 0.026(3) 0.012(3) 0.002(2) 0.002(2) -0.003(2)
C41 0.016(3) 0.019(3) 0.020(3) 0.003(2) 0.000(2) -0.001(2)
C42 0.023(3) 0.020(3) 0.017(3) 0.002(2) -0.004(2) -0.001(2)
C43 0.018(3) 0.022(3) 0.015(3) 0.000(2) 0.003(2) -0.001(2)
C44 0.033(3) 0.019(3) 0.024(3) 0.000(3) 0.000(3) 0.004(3)
C45 0.021(3) 0.016(3) 0.022(3) -0.003(2) 0.002(2) -0.001(2)
C46 0.030(3) 0.021(3) 0.035(4) -0.003(3) 0.003(3) 0.010(3)
C47 0.023(3) 0.026(3) 0.041(4) 0.008(3) -0.006(3) 0.004(3)
C48 0.017(3) 0.026(3) 0.020(3) 0.004(2) -0.002(2) -0.004(2)
C49 0.017(3) 0.032(3) 0.020(3) 0.002(3) -0.004(2) -0.004(3)
C50 0.022(3) 0.028(3) 0.016(3) 0.002(2) -0.002(2) -0.007(3)
C51 0.028(3) 0.048(4) 0.017(3) -0.008(3) 0.000(3) -0.004(3)
C52 0.021(3) 0.027(3) 0.015(3) -0.004(2) 0.004(2) 0.001(3)
C53 0.023(3) 0.026(3) 0.006(3) 0.004(2) 0.000(2) -0.001(2)
C54 0.030(3) 0.029(3) 0.032(4) -0.001(3) 0.008(3) 0.001(3)
C55 0.022(3) 0.048(4) 0.041(4) 0.008(3) 0.006(3) -0.005(3)
C56 0.035(4) 0.035(4) 0.030(4) 0.009(3) -0.001(3) -0.020(3)
C57 0.045(4) 0.026(3) 0.016(3) 0.003(3) 0.000(3) -0.006(3)
C58 0.027(3) 0.027(3) 0.009(3) 0.002(2) -0.001(2) -0.002(3)
C59 0.019(3) 0.020(3) 0.006(2) 0.001(2) -0.001(2) -0.001(2)
C60 0.023(3) 0.017(3) 0.028(3) 0.005(2) -0.002(2) 0.002(2)
C61 0.018(3) 0.031(3) 0.030(3) 0.001(3) 0.004(3) -0.006(2)
C62 0.030(3) 0.021(3) 0.020(3) -0.003(2) 0.003(3) -0.009(3)
C63 0.033(3) 0.016(3) 0.026(3) -0.003(2) -0.002(3) 0.004(3)
C64 0.019(3) 0.023(3) 0.019(3) -0.002(2) 0.000(2) 0.000(2)
C65 0.059(5) 0.049(4) 0.027(4) -0.010(3) 0.003(3) 0.027(4)
C66 0.048(4) 0.019(3) 0.050(4) -0.003(3) -0.019(3) -0.003(3)
C67 0.025(3) 0.034(3) 0.027(3) 0.001(3) -0.002(3) -0.010(3)
C68 0.025(3) 0.043(4) 0.027(3) 0.009(3) -0.007(3) -0.002(3)
Ni1 0.0182(4) 0.0138(4) 0.0109(3) 0.0005(3) -0.0014(3) -0.0027(3)
F1 0.0373(19) 0.0198(17) 0.0186(17) 0.0016(13) -0.0021(14) -0.0141(14)
O1 0.024(2) 0.028(2) 0.0082(19) -0.0020(16) -0.0007(15) -0.0023(17)
O2 0.040(2) 0.020(2) 0.013(2) 0.0044(16) -0.0074(18) -0.0033(18)
N1 0.016(2) 0.015(2) 0.017(3) 0.0000(19) -0.0004(19) 0.0010(19)
N2 0.016(2) 0.016(2) 0.011(2) -0.0001(18) -0.0032(18) -0.0023(18)
N3 0.022(2) 0.012(2) 0.017(3) 0.0003(19) -0.002(2) -0.0018(19)
C1 0.021(3) 0.016(3) 0.015(3) 0.001(2) 0.004(2) 0.002(2)
C2 0.025(3) 0.024(3) 0.013(3) 0.002(2) 0.003(2) 0.001(2)
C3 0.019(3) 0.014(3) 0.011(3) 0.000(2) 0.000(2) 0.005(2)
C4 0.015(3) 0.019(3) 0.017(3) 0.000(2) -0.002(2) -0.002(2)
C5 0.014(3) 0.015(3) 0.018(3) 0.000(2) -0.001(2) 0.001(2)
C6 0.018(3) 0.018(3) 0.028(3) -0.001(2) -0.002(3) -0.001(2)
C7 0.025(3) 0.016(3) 0.019(3) 0.003(2) 0.004(2) -0.003(2)
C8 0.018(3) 0.018(3) 0.011(3) -0.002(2) 0.002(2) 0.002(2)
C9 0.024(3) 0.014(3) 0.016(3) 0.001(2) -0.004(2) -0.001(2)
C10 0.023(3) 0.019(3) 0.014(3) -0.003(2) 0.000(2) 0.002(2)
C11 0.045(4) 0.017(3) 0.023(3) 0.000(2) -0.009(3) -0.004(3)
C12 0.026(3) 0.017(3) 0.011(3) 0.000(2) -0.004(2) -0.005(2)
C13 0.021(3) 0.021(3) 0.010(3) -0.004(2) -0.004(2) -0.002(2)
C14 0.022(3) 0.021(3) 0.020(3) -0.001(2) -0.007(2) -0.002(2)
C15 0.043(4) 0.020(3) 0.035(4) -0.004(3) -0.014(3) 0.003(3)
C16 0.036(4) 0.041(4) 0.026(3) -0.013(3) -0.007(3) 0.014(3)
C17 0.026(3) 0.065(5) 0.017(3) -0.005(3) 0.004(3) 0.002(3)
C18 0.031(3) 0.032(3) 0.018(3) 0.006(3) 0.002(3) -0.007(3)
C19 0.020(3) 0.020(3) 0.011(3) 0.002(2) 0.002(2) 0.000(2)
C20 0.020(3) 0.028(3) 0.050(4) 0.011(3) 0.005(3) -0.001(3)
C21 0.031(4) 0.031(4) 0.046(4) 0.018(3) 0.008(3) 0.008(3)
C22 0.019(3) 0.037(4) 0.034(4) 0.006(3) -0.003(3) 0.003(3)
C23 0.020(3) 0.040(4) 0.068(5) 0.001(4) -0.007(3) -0.008(3)
C24 0.021(3) 0.023(3) 0.052(4) 0.001(3) -0.006(3) -0.003(3)
C25 0.033(3) 0.033(3) 0.020(3) -0.003(3) -0.006(3) -0.014(3)
C26 0.019(3) 0.036(3) 0.025(3) 0.007(3) -0.001(2) 0.001(3)
C27 0.022(3) 0.022(3) 0.023(3) 0.001(2) -0.005(2) 0.001(2)
C28 0.029(3) 0.022(3) 0.022(3) 0.006(2) -0.001(3) 0.002(3)

loop_
_atom_type_symbol
_atom_type_description
_atom_type_scat_dispersion_real
_atom_type_scat_dispersion_imag
_atom_type_scat_source
C C 0.0033 0.0016 'International Tables Vol C Tables 4.2.6.8 and 6.1.1.4'
H H 0.0000 0.0000 'International Tables Vol C Tables 4.2.6.8 and 6.1.1.4'
F F 0.0171 0.0103 'International Tables Vol C Tables 4.2.6.8 and 6.1.1.4'
N N 0.0061 0.0033 'International Tables Vol C Tables 4.2.6.8 and 6.1.1.4'
Ni Ni 0.3393 1.1124 'International Tables Vol C Tables 4.2.6.8 and 6.1.1.4'
O O 0.0106 0.0060 'International Tables Vol C Tables 4.2.6.8 and 6.1.1.4'

loop_
_exptl_crystal_face_index_h
_exptl_crystal_face_index_k
_exptl_crystal_face_index_l
_exptl_crystal_face_perp_dist
0 16 1 0.0156
-4 -1 -74 0.0667
4 -1 74 0.0875
16 0 -10 0.0144
0 -16 -1 0.0246
-16 0 10 0.0124

loop_
_geom_angle_atom_site_label_1
_geom_angle_atom_site_label_2
_geom_angle_atom_site_label_3
_geom_angle
F81 Ni81 N81 88.96(16)
F81 Ni81 N82 175.98(17)
F81 Ni81 N83 90.22(17)
N81 Ni81 N83 173.39(19)
N82 Ni81 N81 90.21(18)
N82 Ni81 N83 91.05(19)
C83 O81 C82 106.8(4)
C90 O82 C91 106.0(4)
C81 N81 Ni81 125.2(3)
C83 N81 Ni81 126.1(4)
C83 N81 C81 108.7(5)
C85 N82 Ni81 124.9(3)
C88 N82 Ni81 127.9(4)
C88 N82 C85 107.0(4)
C90 N83 Ni81 126.4(4)
C90 N83 C92 109.1(4)
C92 N83 Ni81 123.5(4)
N81 C81 H81 108.8
N81 C81 C82 102.6(4)
N81 C81 C99 114.3(4)
C82 C81 H81 108.8
C99 C81 H81 108.8
C99 C81 C82 113.4(4)
O81 C82 C81 104.2(4)
O81 C82 H82A 110.9
O81 C82 H82B 110.9
C81 C82 H82A 110.9
C81 C82 H82B 110.9
H82A C82 H82B 108.9
O81 C83 C84 118.0(5)
N81 C83 O81 117.5(5)
N81 C83 C84 124.4(5)
C83 C84 C105 110.8(5)
C83 C84 C106 105.6(4)
C85 C84 C83 108.3(4)
C85 C84 C105 111.7(5)
C85 C84 C106 110.3(5)
C105 C84 C106 110.0(5)
N82 C85 C84 121.9(5)
N82 C85 C86 109.4(5)
C86 C85 C84 128.4(5)
C85 C86 H86 126.7
C85 C86 C87 106.6(5)
C87 C86 H86 126.7
C86 C87 H87 126.2
C88 C87 C86 107.6(5)
C88 C87 H87 126.2
N82 C88 C87 109.4(5)
N82 C88 C89 122.5(5)
C87 C88 C89 128.0(5)
C88 C89 C107 111.3(4)
C88 C89 C108 109.8(5)
C90 C89 C88 111.5(4)
C90 C89 C107 105.4(4)
C90 C89 C108 110.1(5)
C108 C89 C107 108.7(5)
O82 C90 C89 116.3(5)
N83 C90 O82 116.5(5)
N83 C90 C89 127.2(5)
O82 C91 H91A 110.7
O82 C91 H91B 110.7
O82 C91 C92 105.0(4)
H91A C91 H91B 108.8
C92 C91 H91A 110.7
C92 C91 H91B 110.7
N83 C92 C91 101.6(4)
N83 C92 H92 110.4
N83 C92 C93 111.4(4)
C91 C92 H92 110.4
C93 C92 C91 112.5(4)
C93 C92 H92 110.4
C94 C93 C92 120.3(5)
C98 C93 C92 121.0(5)
C98 C93 C94 118.6(5)
C93 C94 H94 119.8
C95 C94 C93 120.3(5)
C95 C94 H94 119.8
C94 C95 H95 119.7
C96 C95 C94 120.5(5)
C96 C95 H95 119.7
C95 C96 H96 120.1
C95 C96 C97 119.8(5)
C97 C96 H96 120.1
C96 C97 H97 120.0
C96 C97 C98 119.9(5)
C98 C97 H97 120.0
C93 C98 H98 119.6
C97 C98 C93 120.8(5)
C97 C98 H98 119.6
C100 C99 C81 124.1(5)
C100 C99 C104 118.6(5)
C104 C99 C81 117.3(5)
C99 C100 H100 120.0
C99 C100 C101 120.1(5)
C101 C100 H100 120.0
C100 C101 H101 119.4
C102 C101 C100 121.1(5)
C102 C101 H101 119.4
C101 C102 H102 120.3
C101 C102 C103 119.4(5)
C103 C102 H102 120.3
C102 C103 H103 120.0
C102 C103 C104 120.0(5)
C104 C103 H103 120.0
C99 C104 H104 119.6
C103 C104 C99 120.8(5)
C103 C104 H104 119.6
C84 C105 H10A 109.5
C84 C105 H10B 109.5
C84 C105 H10C 109.5
H10A C105 H10B 109.5
H10A C105 H10C 109.5
H10B C105 H10C 109.5
C84 C106 H10D 109.5
C84 C106 H10E 109.5
C84 C106 H10F 109.5
H10D C106 H10E 109.5
H10D C106 H10F 109.5
H10E C106 H10F 109.5
C89 C107 H10G 109.5
C89 C107 H10H 109.5
C89 C107 H10I 109.5
H10G C107 H10H 109.5
H10G C107 H10I 109.5
H10H C107 H10I 109.5
C89 C108 H10J 109.5
C89 C108 H10K 109.5
C89 C108 H10L 109.5
H10J C108 H10K 109.5
H10J C108 H10L 109.5
H10K C108 H10L 109.5
F41 Ni41 N41 88.58(16)
F41 Ni41 N42 177.21(17)
F41 Ni41 N43 88.76(16)
N42 Ni41 N41 91.42(18)
N42 Ni41 N43 91.23(19)
N43 Ni41 N41 177.34(18)
C43 O41 C42 106.6(4)
C50 O42 C51 106.7(4)
C41 N41 Ni41 123.8(3)
C43 N41 Ni41 127.2(4)
C43 N41 C41 108.1(4)
C45 N42 Ni41 126.1(4)
C48 N42 Ni41 126.9(4)
C48 N42 C45 106.8(4)
C50 N43 Ni41 128.1(4)
C50 N43 C52 108.4(5)
C52 N43 Ni41 123.4(3)
N41 C41 H41 109.6
N41 C41 C42 101.9(4)
N41 C41 C59 113.8(4)
C42 C41 H41 109.6
C59 C41 H41 109.6
C59 C41 C42 112.1(4)
O41 C42 C41 104.5(4)
O41 C42 H42A 110.9
O41 C42 H42B 110.9
C41 C42 H42A 110.9
C41 C42 H42B 110.9
H42A C42 H42B 108.9
O41 C43 C44 115.2(5)
N41 C43 O41 117.9(5)
N41 C43 C44 126.7(5)
C43 C44 C65 108.8(5)
C43 C44 C66 105.4(5)
C45 C44 C43 111.7(4)
C45 C44 C65 110.3(5)
C45 C44 C66 110.8(5)
C65 C44 C66 109.6(5)
N42 C45 C44 124.2(5)
C46 C45 N42 109.3(5)
C46 C45 C44 126.1(5)
C45 C46 H46 126.3
C45 C46 C47 107.5(5)
C47 C46 H46 126.3
C46 C47 H47 126.8
C48 C47 C46 106.5(5)
C48 C47 H47 126.8
N42 C48 C47 109.9(5)
N42 C48 C49 123.2(5)
C47 C48 C49 126.7(5)
C48 C49 C50 110.3(4)
C48 C49 C67 111.1(5)
C48 C49 C68 111.0(5)
C50 C49 C67 104.5(5)
C50 C49 C68 110.3(5)
C68 C49 C67 109.5(4)
O42 C50 C49 116.7(5)
N43 C50 O42 117.7(5)
N43 C50 C49 125.6(5)
O42 C51 H51A 110.9
O42 C51 H51B 110.9
O42 C51 C52 104.4(4)
H51A C51 H51B 108.9
C52 C51 H51A 110.9
C52 C51 H51B 110.9
N43 C52 C51 102.3(4)
N43 C52 H52 109.7
N43 C52 C53 112.3(4)
C51 C52 H52 109.7
C53 C52 C51 112.9(4)
C53 C52 H52 109.7
C54 C53 C52 119.0(5)
C54 C53 C58 119.0(5)
C58 C53 C52 122.0(5)
C53 C54 H54 119.6
C53 C54 C55 120.8(6)
C55 C54 H54 119.6
C54 C55 H55 119.9
C54 C55 C56 120.2(6)
C56 C55 H55 119.9
C55 C56 H56 120.2
C57 C56 C55 119.7(5)
C57 C56 H56 120.2
C56 C57 H57 120.0
C56 C57 C58 120.0(6)
C58 C57 H57 120.0
C53 C58 H58 119.9
C57 C58 C53 120.2(5)
C57 C58 H58 119.9
C60 C59 C41 121.9(5)
C64 C59 C41 119.4(5)
C64 C59 C60 118.1(5)
C59 C60 H60 119.7
C61 C60 C59 120.5(5)
C61 C60 H60 119.7
C60 C61 H61 119.7
C62 C61 C60 120.6(5)
C62 C61 H61 119.7
C61 C62 H62 120.3
C61 C62 C63 119.4(5)
C63 C62 H62 120.3
C62 C63 H63 120.0
C64 C63 C62 119.9(5)
C64 C63 H63 120.0
C59 C64 H64 119.3
C63 C64 C59 121.5(5)
C63 C64 H64 119.3
C44 C65 H65A 109.5
C44 C65 H65B 109.5
C44 C65 H65C 109.5
H65A C65 H65B 109.5
H65A C65 H65C 109.5
H65B C65 H65C 109.5
C44 C66 H66A 109.5
C44 C66 H66B 109.5
C44 C66 H66C 109.5
H66A C66 H66B 109.5
H66A C66 H66C 109.5
H66B C66 H66C 109.5
C49 C67 H67A 109.5
C49 C67 H67B 109.5
C49 C67 H67C 109.5
H67A C67 H67B 109.5
H67A C67 H67C 109.5
H67B C67 H67C 109.5
C49 C68 H68A 109.5
C49 C68 H68B 109.5
C49 C68 H68C 109.5
H68A C68 H68B 109.5
H68A C68 H68C 109.5
H68B C68 H68C 109.5
F1 Ni1 N1 88.73(16)
F1 Ni1 N2 177.62(16)
F1 Ni1 N3 88.27(15)
N1 Ni1 N3 174.71(18)
N2 Ni1 N1 90.57(18)
N2 Ni1 N3 92.60(18)
C3 O1 C2 105.9(4)
C10 O2 C11 106.6(4)
C1 N1 Ni1 122.6(3)
C3 N1 Ni1 128.4(4)
C3 N1 C1 108.9(4)
C5 N2 Ni1 126.2(3)
C8 N2 Ni1 125.9(3)
C8 N2 C5 107.1(4)
C10 N3 Ni1 125.3(4)
C10 N3 C12 109.2(4)
C12 N3 Ni1 124.2(3)
N1 C1 H1 109.4
N1 C1 C2 102.0(4)
N1 C1 C19 111.8(4)
C2 C1 H1 109.4
C19 C1 H1 109.4
C19 C1 C2 114.6(4)
O1 C2 C1 104.3(4)
O1 C2 H2A 110.9
O1 C2 H2B 110.9
C1 C2 H2A 110.9
C1 C2 H2B 110.9
H2A C2 H2B 108.9
O1 C3 C4 117.3(4)
N1 C3 O1 116.8(5)
N1 C3 C4 125.7(5)
C3 C4 C5 111.2(4)
C3 C4 C25 109.6(4)
C3 C4 C26 105.3(4)
C5 C4 C25 109.8(4)
C5 C4 C26 111.4(4)
C25 C4 C26 109.4(4)
N2 C5 C4 123.6(4)
C6 C5 N2 109.0(5)
C6 C5 C4 127.4(5)
C5 C6 H6 126.4
C5 C6 C7 107.2(5)
C7 C6 H6 126.4
C6 C7 H7 126.7
C8 C7 C6 106.7(5)
C8 C7 H7 126.7
N2 C8 C9 121.4(4)
C7 C8 N2 110.0(4)
C7 C8 C9 128.0(5)
C8 C9 C27 110.3(4)
C8 C9 C28 110.8(4)
C10 C9 C8 110.4(4)
C10 C9 C27 105.3(4)
C10 C9 C28 110.6(4)
C28 C9 C27 109.3(4)
O2 C10 C9 116.1(4)
N3 C10 O2 116.6(5)
N3 C10 C9 127.2(5)
O2 C11 H11A 110.9
O2 C11 H11B 110.9
O2 C11 C12 104.3(4)
H11A C11 H11B 108.9
C12 C11 H11A 110.9
C12 C11 H11B 110.9
N3 C12 C11 101.9(4)
N3 C12 H12 109.9
N3 C12 C13 112.5(4)
C11 C12 H12 109.9
C13 C12 C11 112.5(4)
C13 C12 H12 109.9
C14 C13 C12 119.7(5)
C18 C13 C12 121.0(5)
C18 C13 C14 119.1(5)
C13 C14 H14 119.8
C15 C14 C13 120.3(5)
C15 C14 H14 119.8
C14 C15 H15 120.0
C14 C15 C16 120.1(6)
C16 C15 H15 120.0
C15 C16 H16 120.3
C15 C16 C17 119.4(6)
C17 C16 H16 120.3
C16 C17 H17 119.6
C18 C17 C16 120.7(6)
C18 C17 H17 119.6
C13 C18 H18 119.9
C17 C18 C13 120.2(6)
C17 C18 H18 119.9
C20 C19 C1 122.2(5)
C24 C19 C1 119.7(5)
C24 C19 C20 118.0(5)
C19 C20 H20 119.6
C21 C20 C19 120.8(5)
C21 C20 H20 119.6
C20 C21 H21 119.7
C22 C21 C20 120.5(6)
C22 C21 H21 119.7
C21 C22 H22 120.5
C23 C22 C21 119.0(6)
C23 C22 H22 120.5
C22 C23 H23 119.5
C22 C23 C24 120.9(6)
C24 C23 H23 119.5
C19 C24 C23 120.7(5)
C19 C24 H24 119.6
C23 C24 H24 119.6
C4 C25 H25A 109.5
C4 C25 H25B 109.5
C4 C25 H25C 109.5
H25A C25 H25B 109.5
H25A C25 H25C 109.5
H25B C25 H25C 109.5
C4 C26 H26A 109.5
C4 C26 H26B 109.5
C4 C26 H26C 109.5
H26A C26 H26B 109.5
H26A C26 H26C 109.5
H26B C26 H26C 109.5
C9 C27 H27A 109.5
C9 C27 H27B 109.5
C9 C27 H27C 109.5
H27A C27 H27B 109.5
H27A C27 H27C 109.5
H27B C27 H27C 109.5
C9 C28 H28A 109.5
C9 C28 H28B 109.5
C9 C28 H28C 109.5
H28A C28 H28B 109.5
H28A C28 H28C 109.5
H28B C28 H28C 109.5

loop_
_geom_bond_atom_site_label_1
_geom_bond_atom_site_label_2
_geom_bond_distance
Ni81 F81 1.828(3)
Ni81 N81 1.887(5)
Ni81 N82 1.860(4)
Ni81 N83 1.892(4)
O81 C82 1.467(6)
O81 C83 1.333(6)
O82 C90 1.345(6)
O82 C91 1.464(6)
N81 C81 1.487(6)
N81 C83 1.271(7)
N82 C85 1.383(6)
N82 C88 1.375(7)
N83 C90 1.282(7)
N83 C92 1.488(7)
C81 H81 1.0000
C81 C82 1.541(7)
C81 C99 1.510(7)
C82 H82A 0.9900
C82 H82B 0.9900
C83 C84 1.507(7)
C84 C85 1.497(7)
C84 C105 1.522(8)
C84 C106 1.554(8)
C85 C86 1.386(7)
C86 H86 0.9500
C86 C87 1.405(8)
C87 H87 0.9500
C87 C88 1.379(7)
C88 C89 1.503(7)
C89 C90 1.500(7)
C89 C107 1.557(7)
C89 C108 1.542(8)
C91 H91A 0.9900
C91 H91B 0.9900
C91 C92 1.534(7)
C92 H92 1.0000
C92 C93 1.509(7)
C93 C94 1.390(7)
C93 C98 1.386(7)
C94 H94 0.9500
C94 C95 1.378(7)
C95 H95 0.9500
C95 C96 1.374(7)
C96 H96 0.9500
C96 C97 1.377(7)
C97 H97 0.9500
C97 C98 1.382(7)
C98 H98 0.9500
C99 C100 1.386(7)
C99 C104 1.394(7)
C100 H100 0.9500
C100 C101 1.388(7)
C101 H101 0.9500
C101 C102 1.374(7)
C102 H102 0.9500
C102 C103 1.382(8)
C103 H103 0.9500
C103 C104 1.388(8)
C104 H104 0.9500
C105 H10A 0.9800
C105 H10B 0.9800
C105 H10C 0.9800
C106 H10D 0.9800
C106 H10E 0.9800
C106 H10F 0.9800
C107 H10G 0.9800
C107 H10H 0.9800
C107 H10I 0.9800
C108 H10J 0.9800
C108 H10K 0.9800
C108 H10L 0.9800
Ni41 F41 1.814(3)
Ni41 N41 1.894(4)
Ni41 N42 1.867(4)
Ni41 N43 1.892(5)
O41 C42 1.461(6)
O41 C43 1.326(6)
O42 C50 1.338(6)
O42 C51 1.455(7)
N41 C41 1.495(6)
N41 C43 1.275(6)
N42 C45 1.383(6)
N42 C48 1.369(6)
N43 C50 1.271(7)
N43 C52 1.486(6)
C41 H41 1.0000
C41 C42 1.541(7)
C41 C59 1.509(7)
C42 H42A 0.9900
C42 H42B 0.9900
C43 C44 1.506(7)
C44 C45 1.502(7)
C44 C65 1.527(8)
C44 C66 1.548(8)
C45 C46 1.370(7)
C46 H46 0.9500
C46 C47 1.408(8)
C47 H47 0.9500
C47 C48 1.380(7)
C48 C49 1.505(7)
C49 C50 1.514(7)
C49 C67 1.551(7)
C49 C68 1.521(7)
C51 H51A 0.9900
C51 H51B 0.9900
C51 C52 1.547(7)
C52 H52 1.0000
C52 C53 1.511(7)
C53 C54 1.375(7)
C53 C58 1.391(7)
C54 H54 0.9500
C54 C55 1.378(8)
C55 H55 0.9500
C55 C56 1.380(8)
C56 H56 0.9500
C56 C57 1.379(8)
C57 H57 0.9500
C57 C58 1.387(7)
C58 H58 0.9500
C59 C60 1.393(7)
C59 C64 1.384(7)
C60 H60 0.9500
C60 C61 1.388(7)
C61 H61 0.9500
C61 C62 1.373(7)
C62 H62 0.9500
C62 C63 1.387(7)
C63 H63 0.9500
C63 C64 1.380(7)
C64 H64 0.9500
C65 H65A 0.9800
C65 H65B 0.9800
C65 H65C 0.9800
C66 H66A 0.9800
C66 H66B 0.9800
C66 H66C 0.9800
C67 H67A 0.9800
C67 H67B 0.9800
C67 H67C 0.9800
C68 H68A 0.9800
C68 H68B 0.9800
C68 H68C 0.9800
Ni1 F1 1.814(3)
Ni1 N1 1.875(4)
Ni1 N2 1.864(4)
Ni1 N3 1.892(4)
O1 C2 1.473(6)
O1 C3 1.339(6)
O2 C10 1.349(6)
O2 C11 1.458(6)
N1 C1 1.478(6)
N1 C3 1.285(6)
N2 C5 1.384(6)
N2 C8 1.377(6)
N3 C10 1.269(6)
N3 C12 1.486(6)
C1 H1 1.0000
C1 C2 1.538(7)
C1 C19 1.510(7)
C2 H2A 0.9900
C2 H2B 0.9900
C3 C4 1.501(7)
C4 C5 1.505(7)
C4 C25 1.535(7)
C4 C26 1.542(7)
C5 C6 1.377(7)
C6 H6 0.9500
C6 C7 1.418(7)
C7 H7 0.9500
C7 C8 1.370(7)
C8 C9 1.510(7)
C9 C10 1.500(7)
C9 C27 1.545(7)
C9 C28 1.534(7)
C11 H11A 0.9900
C11 H11B 0.9900
C11 C12 1.543(7)
C12 H12 1.0000
C12 C13 1.513(7)
C13 C14 1.396(7)
C13 C18 1.387(7)
C14 H14 0.9500
C14 C15 1.383(7)
C15 H15 0.9500
C15 C16 1.385(8)
C16 H16 0.9500
C16 C17 1.387(9)
C17 H17 0.9500
C17 C18 1.375(8)
C18 H18 0.9500
C19 C20 1.392(7)
C19 C24 1.379(7)
C20 H20 0.9500
C20 C21 1.387(8)
C21 H21 0.9500
C21 C22 1.372(8)
C22 H22 0.9500
C22 C23 1.371(8)
C23 H23 0.9500
C23 C24 1.388(8)
C24 H24 0.9500
C25 H25A 0.9800
C25 H25B 0.9800
C25 H25C 0.9800
C26 H26A 0.9800
C26 H26B 0.9800
C26 H26C 0.9800
C27 H27A 0.9800
C27 H27B 0.9800
C27 H27C 0.9800
C28 H28A 0.9800
C28 H28B 0.9800
C28 H28C 0.9800

loop_
_geom_torsion_atom_site_label_1
_geom_torsion_atom_site_label_2
_geom_torsion_atom_site_label_3
_geom_torsion_atom_site_label_4
_geom_torsion
Ni81 N81 C81 C82 178.7(3)
Ni81 N81 C81 C99 -58.1(6)
Ni81 N81 C83 O81 179.1(3)
Ni81 N81 C83 C84 -4.3(8)
Ni81 N82 C85 C84 0.4(7)
Ni81 N82 C85 C86 174.8(4)
Ni81 N82 C88 C87 -174.0(4)
Ni81 N82 C88 C89 9.8(7)
Ni81 N83 C90 O82 -166.8(3)
Ni81 N83 C90 C89 11.5(8)
Ni81 N83 C92 C91 159.9(3)
Ni81 N83 C92 C93 -80.1(5)
F81 Ni81 N81 C81 -31.9(4)
F81 Ni81 N81 C83 145.9(5)
F81 Ni81 N83 C90 154.3(5)
F81 Ni81 N83 C92 -13.3(4)
O81 C83 C84 C85 -139.2(5)
O81 C83 C84 C105 -16.4(7)
O81 C83 C84 C106 102.7(5)
O82 C91 C92 N83 12.9(5)
O82 C91 C92 C93 -106.4(5)
N81 Ni81 N82 C85 31.2(4)
N81 Ni81 N82 C88 -154.8(4)
N81 C81 C82 O81 1.4(5)
N81 C81 C99 C100 -6.7(7)
N81 C81 C99 C104 176.0(4)
N81 C83 C84 C85 44.2(7)
N81 C83 C84 C105 167.0(5)
N81 C83 C84 C106 -73.9(7)
N82 Ni81 N81 C81 152.1(4)
N82 Ni81 N81 C83 -30.1(5)
N82 Ni81 N83 C90 -29.5(5)
N82 Ni81 N83 C92 162.9(4)
N82 C85 C86 C87 -0.4(6)
N82 C88 C89 C90 -34.2(7)
N82 C88 C89 C107 83.1(6)
N82 C88 C89 C108 -156.5(5)
N83 Ni81 N82 C85 -155.3(4)
N83 Ni81 N82 C88 18.7(5)
N83 C92 C93 C94 135.3(5)
N83 C92 C93 C98 -49.2(7)
C81 N81 C83 O81 -2.8(7)
C81 N81 C83 C84 173.8(5)
C81 C99 C100 C101 -177.5(5)
C81 C99 C104 C103 175.5(5)
C82 O81 C83 N81 3.8(6)
C82 O81 C83 C84 -173.1(5)
C82 C81 C99 C100 110.4(6)
C82 C81 C99 C104 -66.9(6)
C83 O81 C82 C81 -2.9(5)
C83 N81 C81 C82 0.6(6)
C83 N81 C81 C99 123.7(5)
C83 C84 C85 N82 -41.2(7)
C83 C84 C85 C86 145.6(5)
C84 C85 C86 C87 173.5(5)
C85 N82 C88 C87 0.9(6)
C85 N82 C88 C89 -175.3(5)
C85 C86 C87 C88 1.0(6)
C86 C87 C88 N82 -1.1(6)
C86 C87 C88 C89 174.8(5)
C87 C88 C89 C90 150.3(5)
C87 C88 C89 C107 -92.4(7)
C87 C88 C89 C108 28.1(8)
C88 N82 C85 C84 -174.6(5)
C88 N82 C85 C86 -0.2(6)
C88 C89 C90 O82 -157.7(4)
C88 C89 C90 N83 24.1(8)
C90 O82 C91 C92 -12.2(5)
C90 N83 C92 C91 -9.6(5)
C90 N83 C92 C93 110.4(5)
C91 O82 C90 N83 6.6(6)
C91 O82 C90 C89 -171.8(4)
C91 C92 C93 C94 -111.4(5)
C91 C92 C93 C98 64.1(6)
C92 N83 C90 O82 2.3(6)
C92 N83 C90 C89 -179.4(5)
C92 C93 C94 C95 174.4(5)
C92 C93 C98 C97 -174.1(5)
C93 C94 C95 C96 -0.3(8)
C94 C93 C98 C97 1.4(8)
C94 C95 C96 C97 1.4(8)
C95 C96 C97 C98 -1.2(8)
C96 C97 C98 C93 -0.2(9)
C98 C93 C94 C95 -1.1(8)
C99 C81 C82 O81 -122.3(5)
C99 C100 C101 C102 2.3(8)
C100 C99 C104 C103 -1.9(8)
C100 C101 C102 C103 -2.0(8)
C101 C102 C103 C104 -0.2(8)
C102 C103 C104 C99 2.2(8)
C104 C99 C100 C101 -0.3(7)
C105 C84 C85 N82 -163.4(5)
C105 C84 C85 C86 23.3(8)
C106 C84 C85 N82 73.9(6)
C106 C84 C85 C86 -99.3(7)
C107 C89 C90 O82 81.4(5)
C107 C89 C90 N83 -96.8(6)
C108 C89 C90 O82 -35.6(6)
C108 C89 C90 N83 146.1(5)
Ni41 N41 C41 C42 163.1(3)
Ni41 N41 C41 C59 -76.0(5)
Ni41 N41 C43 O41 -168.3(3)
Ni41 N41 C43 C44 6.3(8)
Ni41 N42 C45 C44 0.7(7)
Ni41 N42 C45 C46 174.2(4)
Ni41 N42 C48 C47 -174.3(4)
Ni41 N42 C48 C49 10.7(7)
Ni41 N43 C50 O42 -175.3(4)
Ni41 N43 C50 C49 2.9(8)
Ni41 N43 C52 C51 171.4(4)
Ni41 N43 C52 C53 -67.2(5)
F41 Ni41 N41 C41 -18.9(4)
F41 Ni41 N41 C43 149.2(4)
F41 Ni41 N43 C50 157.4(5)
F41 Ni41 N43 C52 -18.8(4)
O41 C43 C44 C45 -159.3(4)
O41 C43 C44 C65 -37.2(7)
O41 C43 C44 C66 80.3(6)
O42 C51 C52 N43 7.3(5)
O42 C51 C52 C53 -113.6(5)
N41 Ni41 N42 C45 23.8(4)
N41 Ni41 N42 C48 -162.1(4)
N41 C41 C42 O41 9.6(5)
N41 C41 C59 C60 -40.4(7)
N41 C41 C59 C64 148.8(5)
N41 C43 C44 C45 26.0(8)
N41 C43 C44 C65 148.1(6)
N41 C43 C44 C66 -94.4(6)
N42 Ni41 N41 C41 163.9(4)
N42 Ni41 N41 C43 -28.0(5)
N42 Ni41 N43 C50 -25.4(5)
N42 Ni41 N43 C52 158.4(4)
N42 C45 C46 C47 0.6(6)
N42 C48 C49 C50 -38.0(7)
N42 C48 C49 C67 77.4(6)
N42 C48 C49 C68 -160.5(5)
N43 Ni41 N42 C45 -156.0(4)
N43 Ni41 N42 C48 18.1(4)
N43 C52 C53 C54 159.9(5)
N43 C52 C53 C58 -23.2(7)
C41 N41 C43 O41 1.3(6)
C41 N41 C43 C44 175.9(5)
C41 C59 C60 C61 -170.7(5)
C41 C59 C64 C63 171.0(5)
C42 O41 C43 N41 5.4(6)
C42 O41 C43 C44 -169.8(4)
C42 C41 C59 C60 74.5(6)
C42 C41 C59 C64 -96.3(5)
C43 O41 C42 C41 -9.3(5)
C43 N41 C41 C42 -7.0(5)
C43 N41 C41 C59 113.9(5)
C43 C44 C45 N42 -29.1(7)
C43 C44 C45 C46 158.5(5)
C44 C45 C46 C47 173.9(5)
C45 N42 C48 C47 0.7(6)
C45 N42 C48 C49 -174.3(5)
C45 C46 C47 C48 -0.2(6)
C46 C47 C48 N42 -0.3(6)
C46 C47 C48 C49 174.4(5)
C47 C48 C49 C50 147.9(5)
C47 C48 C49 C67 -96.7(6)
C47 C48 C49 C68 25.4(8)
C48 N42 C45 C44 -174.3(5)
C48 N42 C45 C46 -0.8(6)
C48 C49 C50 O42 -150.2(5)
C48 C49 C50 N43 31.6(8)
C50 O42 C51 C52 -6.8(6)
C50 N43 C52 C51 -5.4(6)
C50 N43 C52 C53 115.9(5)
C51 O42 C50 N43 3.8(7)
C51 O42 C50 C49 -174.6(5)
C51 C52 C53 C54 -85.1(6)
C51 C52 C53 C58 91.8(6)
C52 N43 C50 O42 1.3(7)
C52 N43 C50 C49 179.5(5)
C52 C53 C54 C55 179.6(5)
C52 C53 C58 C57 -178.3(5)
C53 C54 C55 C56 -1.9(9)
C54 C53 C58 C57 -1.3(8)
C54 C55 C56 C57 -0.1(9)
C55 C56 C57 C58 1.4(9)
C56 C57 C58 C53 -0.6(8)
C58 C53 C54 C55 2.6(8)
C59 C41 C42 O41 -112.4(4)
C59 C60 C61 C62 -0.4(8)
C60 C59 C64 C63 -0.1(8)
C60 C61 C62 C63 0.3(8)
C61 C62 C63 C64 -0.2(8)
C62 C63 C64 C59 0.1(8)
C64 C59 C60 C61 0.3(8)
C65 C44 C45 N42 -150.3(5)
C65 C44 C45 C46 37.3(8)
C66 C44 C45 N42 88.1(6)
C66 C44 C45 C46 -84.3(7)
C67 C49 C50 O42 90.4(6)
C67 C49 C50 N43 -87.9(6)
C68 C49 C50 O42 -27.2(7)
C68 C49 C50 N43 154.6(5)
Ni1 N1 C1 C2 172.4(3)
Ni1 N1 C1 C19 -64.8(5)
Ni1 N1 C3 O1 179.6(3)
Ni1 N1 C3 C4 -5.7(8)
Ni1 N2 C5 C4 -10.0(7)
Ni1 N2 C5 C6 169.0(3)
Ni1 N2 C8 C7 -168.8(3)
Ni1 N2 C8 C9 19.2(7)
Ni1 N3 C10 O2 -165.5(3)
Ni1 N3 C10 C9 10.1(8)
Ni1 N3 C12 C11 159.1(4)
Ni1 N3 C12 C13 -80.1(5)
F1 Ni1 N1 C1 -28.5(4)
F1 Ni1 N1 C3 154.5(4)
F1 Ni1 N3 C10 153.2(5)
F1 Ni1 N3 C12 -12.5(4)
O1 C3 C4 C5 -151.4(4)
O1 C3 C4 C25 -29.9(6)
O1 C3 C4 C26 87.7(5)
O2 C11 C12 N3 11.4(5)
O2 C11 C12 C13 -109.3(5)
N1 Ni1 N2 C5 30.1(4)
N1 Ni1 N2 C8 -161.7(4)
N1 C1 C2 O1 13.6(5)
N1 C1 C19 C20 -35.7(7)
N1 C1 C19 C24 148.2(5)
N1 C3 C4 C5 33.8(7)
N1 C3 C4 C25 155.4(5)
N1 C3 C4 C26 -87.0(6)
N2 Ni1 N1 C1 153.8(4)
N2 Ni1 N1 C3 -23.2(5)
N2 Ni1 N3 C10 -29.1(5)
N2 Ni1 N3 C12 165.3(4)
N2 C5 C6 C7 0.4(6)
N2 C8 C9 C10 -43.0(6)
N2 C8 C9 C27 73.0(6)
N2 C8 C9 C28 -165.9(4)
N3 Ni1 N2 C5 -154.1(4)
N3 Ni1 N2 C8 14.1(4)
N3 C12 C13 C14 138.6(5)
N3 C12 C13 C18 -45.0(6)
C1 N1 C3 O1 2.3(6)
C1 N1 C3 C4 177.0(4)
C1 C19 C20 C21 -175.6(5)
C1 C19 C24 C23 175.2(6)
C2 O1 C3 N1 7.3(6)
C2 O1 C3 C4 -168.0(4)
C2 C1 C19 C20 79.7(6)
C2 C1 C19 C24 -96.4(6)
C3 O1 C2 C1 -12.9(5)
C3 N1 C1 C2 -10.2(5)
C3 N1 C1 C19 112.7(5)
C3 C4 C5 N2 -25.1(7)
C3 C4 C5 C6 156.1(5)
C4 C5 C6 C7 179.4(5)
C5 N2 C8 C7 1.3(5)
C5 N2 C8 C9 -170.8(4)
C5 C6 C7 C8 0.4(6)
C6 C7 C8 N2 -1.0(6)
C6 C7 C8 C9 170.4(5)
C7 C8 C9 C10 146.5(5)
C7 C8 C9 C27 -97.5(6)
C7 C8 C9 C28 23.6(7)
C8 N2 C5 C4 180.0(4)
C8 N2 C5 C6 -1.0(5)
C8 C9 C10 O2 -155.7(4)
C8 C9 C10 N3 28.7(7)
C10 O2 C11 C12 -10.8(6)
C10 N3 C12 C11 -8.5(6)
C10 N3 C12 C13 112.2(5)
C11 O2 C10 N3 6.1(6)
C11 O2 C10 C9 -170.0(4)
C11 C12 C13 C14 -107.0(5)
C11 C12 C13 C18 69.5(6)
C12 N3 C10 O2 2.0(6)
C12 N3 C10 C9 177.5(5)
C12 C13 C14 C15 173.9(5)
C12 C13 C18 C17 -174.2(5)
C13 C14 C15 C16 0.7(8)
C14 C13 C18 C17 2.3(8)
C14 C15 C16 C17 1.7(9)
C15 C16 C17 C18 -2.1(9)
C16 C17 C18 C13 0.1(8)
C18 C13 C14 C15 -2.7(8)
C19 C1 C2 O1 -107.3(5)
C19 C20 C21 C22 -0.1(10)
C20 C19 C24 C23 -1.2(9)
C20 C21 C22 C23 0.1(10)
C21 C22 C23 C24 -0.7(10)
C22 C23 C24 C19 1.2(10)
C24 C19 C20 C21 0.6(9)
C25 C4 C5 N2 -146.5(5)
C25 C4 C5 C6 34.6(7)
C26 C4 C5 N2 92.1(6)
C26 C4 C5 C6 -86.7(6)
C27 C9 C10 O2 85.2(5)
C27 C9 C10 N3 -90.4(6)
C28 C9 C10 O2 -32.8(6)
C28 C9 C10 N3 151.6(5)

loop_
_exptl_oxdiff_crystal_face_indexfrac_h
_exptl_oxdiff_crystal_face_indexfrac_k
_exptl_oxdiff_crystal_face_indexfrac_l
_exptl_oxdiff_crystal_face_x
_exptl_oxdiff_crystal_face_y
_exptl_oxdiff_crystal_face_z
0.1190 15.9837 1.1017 -0.0429 0.1278 0.9604
-4.0175 -0.9658 -73.9954 0.2882 -0.9583 0.0649
4.0027 -1.0322 73.9826 -0.2829 0.9440 -0.1851
16.0005 -0.0992 -10.0284 -0.9634 -0.1776 -0.0200
-0.1190 -15.9837 -1.1017 0.0429 -0.1278 -0.9604
-16.0005 0.0992 10.0284 0.9634 0.1776 0.0200
